data_2008930
loop_
_publ_author_name
'Seela, Frank'
'Zulauf, Matthias'
'Reuter, Hans'
'Kastner, Guido'

_publ_section_title
;
 9-(2-Deoxy-\a-<small>D</small>-ribofuranosyl)-7-iodo-7-deazaadenine
;
_journal_issue 9
_journal_name_full 'Acta Crystallographica Section C'
_journal_page_first 1560
_journal_page_last 1562
_journal_paper_doi 10.1107/S0108270199006538
_journal_volume 55
_journal_year 1999
_chemical_formula_sum 'C11 H13 I N4 O3'
_chemical_formula_weight 376.15
_chemical_melting_point .469E-305
_chemical_name_common 9-(2'-Deoxy-\a-D-ribofuranosyl)-7-iodo-7-deazaadenine
_chemical_name_systematic
;
 ?
;
_space_group_IT_number 4
_symmetry_cell_setting monoclinic
_symmetry_space_group_name_Hall 'P 2yb'
_symmetry_space_group_name_H-M 'P 1 21 1'
_audit_creation_method SHELXL-97
_cell_angle_alpha 90.00
_cell_angle_beta 97.375(12)
_cell_angle_gamma 90.00
_cell_formula_units_Z 2
_cell_length_a 8.5158(8)
_cell_length_b 7.0115(6)
_cell_length_c 10.9335(13)
_cell_measurement_reflns_used 23
_cell_measurement_temperature 293(2)
_cell_measurement_theta_max 12.51
_cell_measurement_theta_min 4.72
_cell_volume 647.42(11)
_computing_cell_refinement XSCANS
_computing_data_collection 'XSCANS (Siemens, 1994)'
_computing_data_reduction 'SHELXTL (Sheldrick, 1997)'
_computing_molecular_graphics SHELXTL
_computing_publication_material SHELXTL
_computing_structure_refinement 'SHELXL97 (Sheldrick, 1997)'
_computing_structure_solution 'SHELXS97 (Sheldrick, 1997)'
_diffrn_ambient_temperature 293(2)
_diffrn_measured_fraction_theta_full 0.999
_diffrn_measured_fraction_theta_max 0.999
_diffrn_measurement_device_type 'Siemens P4'
_diffrn_measurement_method '2\q/\w scans'
_diffrn_radiation_monochromator graphite
_diffrn_radiation_source 'fine-focus sealed tube'
_diffrn_radiation_type MoK\a
_diffrn_radiation_wavelength 0.71073
_diffrn_reflns_av_R_equivalents 0.0000
_diffrn_reflns_av_sigmaI/netI 0.0302
_diffrn_reflns_limit_h_max 10
_diffrn_reflns_limit_h_min -10
_diffrn_reflns_limit_k_max 8
_diffrn_reflns_limit_k_min -7
_diffrn_reflns_limit_l_max 12
_diffrn_reflns_limit_l_min 0
_diffrn_reflns_number 2004
_diffrn_reflns_theta_full 25.00
_diffrn_reflns_theta_max 25.00
_diffrn_reflns_theta_min 2.41
_diffrn_standards_decay_% 6.02
_diffrn_standards_interval_count 97
_diffrn_standards_number 3
_exptl_absorpt_coefficient_mu 2.484
_exptl_absorpt_correction_T_max 0.656
_exptl_absorpt_correction_T_min 0.557
_exptl_absorpt_correction_type empirical
_exptl_absorpt_process_details '(SHELXTL; Sheldrick, 1997)'
_exptl_crystal_colour 'pale yellow'
_exptl_crystal_density_diffrn 1.930
_exptl_crystal_density_method 'not measured'
_exptl_crystal_description 'transparent prism'
_exptl_crystal_F_000 368
_exptl_crystal_size_max 0.45
_exptl_crystal_size_mid 0.23
_exptl_crystal_size_min 0.17
_refine_diff_density_max 0.706
_refine_diff_density_min -0.493
_refine_ls_abs_structure_details 'Flack  (1983)'
_refine_ls_abs_structure_Flack -0.03(3)
_refine_ls_extinction_coef 0.0221(11)
_refine_ls_extinction_method 'SHELXL97 (Sheldrick, 1997)'
_refine_ls_goodness_of_fit_ref 1.051
_refine_ls_hydrogen_treatment mixed
_refine_ls_matrix_type full
_refine_ls_number_parameters 178
_refine_ls_number_reflns 2004
_refine_ls_number_restraints 3
_refine_ls_restrained_S_all 1.050
_refine_ls_R_factor_all 0.0232
_refine_ls_R_factor_gt 0.0226
_refine_ls_shift/su_max 0.001
_refine_ls_shift/su_mean 0.000
_refine_ls_structure_factor_coef Fsqd
_refine_ls_weighting_details 'calc w = 1/[\s^2^(Fo^2^)+(0.0281P)^2^+0.5354P] where P=(Fo^2^+2Fc^2^)/3'
_refine_ls_weighting_scheme calc
_refine_ls_wR_factor_ref 0.0569
_reflns_number_gt 1965
_reflns_number_total 2004
_reflns_threshold_expression I>2\s(I)
_cod_data_source_file ka1326.cif
_cod_data_source_block neulin21
_cod_depositor_comments
;
The following automatic conversions were performed:
'_symmetry_cell_setting' value 'Monoclinic' changed to 'monoclinic'
according to '/home/saulius/struct/CIF-dictionaries/cif_core.dic'
dictionary named 'cif_core.dic' version 2.4.1 from 2010-06-29.

Automatic conversion script
Id: cif_fix_enum 1527 2010-12-29 10:47:43Z saulius 

The following automatic conversions were performed:

'_symmetry_cell_setting' value 'Monoclinic' changed to 'monoclinic'
according to /home/saulius/struct/CIF-dictionaries/cif_core.dic
dictionary named 'cif_core.dic' version 2.4.1 from 2010-06-29.

Automatic conversion script
Id: cif_fix_values 1715 2011-07-08 13:25:40Z adriana 
;
_cod_original_sg_symbol_H-M 'P 21'
_cod_database_code 2008930
_cod_database_fobs_code 2008930

loop_
_symmetry_equiv_pos_as_xyz
'x, y, z'
'-x, y+1/2, -z'

loop_
_atom_site_label
_atom_site_fract_x
_atom_site_fract_y
_atom_site_fract_z
_atom_site_U_iso_or_equiv
_atom_site_adp_type
_atom_site_calc_flag
_atom_site_refinement_flags
_atom_site_occupancy
_atom_site_disorder_assembly
_atom_site_disorder_group
_atom_site_type_symbol
N1 0.2853(4) 0.1848(9) 0.7422(3) 0.0286(12) Uani d . 1 . . N
C2 0.4050(5) 0.1768(13) 0.6730(4) 0.0270(13) Uani d . 1 . . C
H2 0.5064 0.1893 0.7154 0.040(4) Uiso calc R 1 . . H
N3 0.3967(3) 0.1533(13) 0.5520(2) 0.0244(6) Uani d . 1 . . N
C4 0.2464(4) 0.153(3) 0.4973(3) 0.0214(7) Uani d . 1 . . C
C5 0.1091(4) 0.1611(13) 0.5557(3) 0.0225(7) Uani d . 1 . . C
C6 0.1357(5) 0.1749(12) 0.6855(4) 0.0257(11) Uani d . 1 . . C
N6 0.0170(4) 0.1794(11) 0.7565(3) 0.0380(12) Uani d D 1 . . N
H61 0.0297 0.1291 0.8311 0.040(4) Uiso d RD 1 . . H
H62 -0.0751 0.2223 0.7216 0.040(4) Uiso d RD 1 . . H
C7 -0.0223(4) 0.1502(13) 0.4598(3) 0.0255(7) Uani d . 1 . . C
I7 -0.26236(2) 0.15377(5) 0.48074(2) 0.03015(12) Uani d . 1 . . I
C8 0.0368(5) 0.1371(13) 0.3519(4) 0.0282(12) Uani d . 1 . . C
H8 -0.0233 0.1302 0.2747 0.040(4) Uiso calc R 1 . . H
N9 0.2007(4) 0.1354(11) 0.3731(3) 0.0251(10) Uani d . 1 . . N
C1' 0.3094(5) 0.1046(7) 0.2813(4) 0.0291(14) Uani d . 1 . . C
H1' 0.4154 0.0776 0.3242 0.040(4) Uiso calc R 1 . . H
C2' 0.3189(7) 0.2736(8) 0.1966(5) 0.0392(13) Uani d . 1 . . C
H2'1 0.4116 0.3508 0.2231 0.040(4) Uiso calc R 1 . . H
H2'2 0.2250 0.3527 0.1936 0.040(4) Uiso calc R 1 . . H
C3' 0.3305(5) 0.1815(11) 0.0722(3) 0.0291(13) Uani d . 1 . . C
H3' 0.4401 0.1425 0.0679 0.040(4) Uiso calc R 1 . . H
O3' 0.2806(5) 0.3090(6) -0.0258(3) 0.0402(9) Uani d . 1 . . O
H3'O 0.2497 0.4086 0.0023 0.040(4) Uiso calc R 1 . . H
C4' 0.2267(5) 0.0040(7) 0.0789(4) 0.0242(9) Uani d . 1 . . C
H4' 0.1148 0.0375 0.0581 0.040(4) Uiso calc R 1 . . H
O4' 0.2577(4) -0.0536(5) 0.2057(3) 0.0312(8) Uani d . 1 . . O
C5' 0.2687(6) -0.1648(8) -0.0001(4) 0.0337(12) Uani d . 1 . . C
H5'1 0.2702 -0.1236 -0.0846 0.040(4) Uiso calc R 1 . . H
H5'2 0.3730 -0.2127 0.0310 0.040(4) Uiso calc R 1 . . H
O5' 0.1555(4) -0.3098(6) 0.0041(3) 0.0466(11) Uani d . 1 . . O
H5'O 0.1993 -0.4141 0.0057 0.040(4) Uiso calc R 1 . . H

loop_
_atom_site_aniso_label
_atom_site_aniso_U_11
_atom_site_aniso_U_22
_atom_site_aniso_U_33
_atom_site_aniso_U_12
_atom_site_aniso_U_13
_atom_site_aniso_U_23
N1 0.0374(18) 0.031(3) 0.0175(13) 0.005(2) 0.0045(12) -0.0008(17)
C2 0.0285(18) 0.029(4) 0.0235(16) 0.006(3) 0.0017(14) 0.002(3)
N3 0.0251(14) 0.0269(16) 0.0215(13) -0.002(4) 0.0041(11) -0.002(4)
C4 0.0285(17) 0.0200(17) 0.0159(14) -0.001(4) 0.0041(13) -0.004(5)
C5 0.0252(16) 0.0200(17) 0.0232(15) 0.001(4) 0.0065(13) 0.004(4)
C6 0.0309(18) 0.023(3) 0.0247(16) 0.003(3) 0.0078(14) 0.002(3)
N6 0.0367(18) 0.056(4) 0.0236(15) 0.005(3) 0.0122(13) 0.006(2)
C7 0.0217(16) 0.0250(19) 0.0301(16) -0.001(4) 0.0042(13) -0.002(5)
I7 0.02179(15) 0.02782(16) 0.04109(17) -0.0003(2) 0.00502(10) -0.0060(3)
C8 0.0282(18) 0.032(3) 0.0222(16) 0.001(3) -0.0036(14) -0.006(3)
N9 0.0238(14) 0.035(3) 0.0176(13) 0.000(3) 0.0057(11) 0.000(2)
C1' 0.028(2) 0.043(4) 0.0180(18) -0.008(2) 0.0083(15) -0.0045(19)
C2' 0.057(4) 0.038(3) 0.024(3) -0.021(3) 0.011(2) -0.004(2)
C3' 0.037(2) 0.033(4) 0.0185(16) -0.005(3) 0.0078(14) 0.002(2)
O3' 0.068(2) 0.0321(19) 0.0238(16) -0.001(2) 0.0168(16) -0.0012(15)
C4' 0.028(2) 0.028(2) 0.018(2) 0.001(2) 0.0066(16) -0.0052(18)
O4' 0.042(2) 0.0309(19) 0.0229(17) -0.0044(17) 0.0118(15) -0.0040(15)
C5' 0.047(3) 0.035(3) 0.022(2) 0.002(2) 0.013(2) -0.006(2)
O5' 0.050(2) 0.024(3) 0.068(2) -0.0103(18) 0.0185(17) -0.0155(18)

loop_
_atom_type_symbol
_atom_type_description
_atom_type_scat_dispersion_real
_atom_type_scat_dispersion_imag
_atom_type_scat_source
C C 0.0033 0.0016 'International Tables Vol C Tables 4.2.6.8 and 6.1.1.4'
H H 0.0000 0.0000 'International Tables Vol C Tables 4.2.6.8 and 6.1.1.4'
N N 0.0061 0.0033 'International Tables Vol C Tables 4.2.6.8 and 6.1.1.4'
O O 0.0106 0.0060 'International Tables Vol C Tables 4.2.6.8 and 6.1.1.4'
I I -0.4742 1.8119 'International Tables Vol C Tables 4.2.6.8 and 6.1.1.4'

loop_
_geom_angle_atom_site_label_1
_geom_angle_atom_site_label_2
_geom_angle_atom_site_label_3
_geom_angle
_geom_angle_publ_flag
C6 N1 C2 118.6(3) ?
N3 C2 N1 128.2(4) ?
N3 C2 H2 115.9 ?
N1 C2 H2 115.9 ?
C2 N3 C4 111.8(3) ?
N3 C4 N9 125.1(3) ?
N3 C4 C5 126.8(3) ?
N9 C4 C5 107.9(3) ?
C4 C5 C6 115.2(3) ?
C4 C5 C7 106.4(3) ?
C6 C5 C7 138.4(3) ?
N1 C6 N6 117.9(4) ?
N1 C6 C5 119.2(3) ?
N6 C6 C5 122.9(4) ?
C6 N6 H61 120.6 ?
C6 N6 H62 116.7 ?
H61 N6 H62 122.3 ?
C8 C7 C5 107.5(3) ?
C8 C7 I7 125.4(3) ?
C5 C7 I7 127.1(3) ?
C7 C8 N9 109.7(3) ?
C7 C8 H8 125.2 ?
N9 C8 H8 125.2 ?
C4 N9 C8 108.5(3) ?
C4 N9 C1' 124.6(3) yes
C8 N9 C1' 126.8(3) yes
O4' C1' N9 109.7(4) ?
O4' C1' C2' 107.0(4) ?
N9 C1' C2' 113.1(5) ?
O4' C1' H1' 109.0 ?
N9 C1' H1' 109.0 ?
C2' C1' H1' 109.0 ?
C1' C2' C3' 103.3(5) ?
C1' C2' H2'1 111.1 ?
C3' C2' H2'1 111.1 ?
C1' C2' H2'2 111.1 ?
C3' C2' H2'2 111.1 ?
H2'1 C2' H2'2 109.1 ?
O3' C3' C2' 111.2(5) ?
O3' C3' C4' 115.4(4) ?
C2' C3' C4' 101.4(3) ?
O3' C3' H3' 109.5 ?
C2' C3' H3' 109.5 ?
C4' C3' H3' 109.5 ?
C3' O3' H3'O 109.5 ?
O4' C4' C3' 103.8(3) ?
O4' C4' C5' 107.4(4) ?
C3' C4' C5' 115.0(4) ?
O4' C4' H4' 110.1 ?
C3' C4' H4' 110.1 ?
C5' C4' H4' 110.1 ?
C1' O4' C4' 110.4(3) ?
O5' C5' C4' 109.3(4) ?
O5' C5' H5'1 109.8 ?
C4' C5' H5'1 109.8 ?
O5' C5' H5'2 109.8 ?
C4' C5' H5'2 109.8 ?
H5'1 C5' H5'2 108.3 ?
C5' O5' H5'O 109.5 ?

loop_
_geom_bond_atom_site_label_1
_geom_bond_atom_site_label_2
_geom_bond_site_symmetry_2
_geom_bond_distance
_geom_bond_publ_flag
N1 C6 . 1.345(5) ?
N1 C2 . 1.347(5) ?
C2 N3 . 1.326(5) ?
C2 H2 . 0.9300 ?
N3 C4 . 1.342(4) ?
C4 N9 . 1.369(5) ?
C4 C5 . 1.404(4) ?
C5 C6 . 1.411(5) ?
C5 C7 . 1.434(5) ?
C6 N6 . 1.351(5) yes
N6 H61 . 0.8826 ?
N6 H62 . 0.8797 ?
C7 C8 . 1.344(5) ?
C7 I7 . 2.086(3) ?
C8 N9 . 1.385(5) ?
C8 H8 . 0.9300 ?
N9 C1' . 1.466(5) ?
C1' O4' . 1.419(5) yes
C1' C2' . 1.512(7) ?
C1' H1' . 0.9800 ?
C2' C3' . 1.520(7) ?
C2' H2'1 . 0.9700 ?
C2' H2'2 . 0.9700 ?
C3' O3' . 1.418(7) ?
C3' C4' . 1.534(8) ?
C3' H3' . 0.9800 ?
O3' H3'O . 0.8200 ?
C4' O4' . 1.436(5) yes
C4' C5' . 1.534(7) ?
C4' H4' . 0.9800 ?
C5' O5' . 1.406(7) ?
C5' H5'1 . 0.9700 ?
C5' H5'2 . 0.9700 ?
O5' H5'O . 0.8200 ?

loop_
_geom_hbond_atom_site_label_D
_geom_hbond_atom_site_label_H
_geom_hbond_atom_site_label_A
_geom_hbond_site_symmetry_A
_geom_hbond_distance_DH
_geom_hbond_distance_HA
_geom_hbond_distance_DA
_geom_hbond_angle_DHA
N6 H61 O3' 1_556 0.88 2.78 3.188(6) 109.4
N6 H62 O4' 2_556 0.88 2.42 3.066(7) 130.9
N6 H61 O5' 2_556 0.88 2.58 3.163(5) 124.5
O3' H3'O O5' 1_565 0.82 2.13 2.911(6) 158.7
O5' H5'O O3' 1_545 0.82 2.10 2.911(6) 167.8

loop_
_geom_torsion_atom_site_label_1
_geom_torsion_atom_site_label_2
_geom_torsion_atom_site_label_3
_geom_torsion_atom_site_label_4
_geom_torsion
_geom_torsion_publ_flag
C6 N1 C2 N3 -2.5(14) ?
N1 C2 N3 C4 5.4(16) ?
C2 N3 C4 N9 178.7(15) ?
C2 N3 C4 C5 -5(2) ?
N3 C4 C5 C6 2(2) ?
N9 C4 C5 C6 178.5(10) ?
N3 C4 C5 C7 -177.9(15) ?
N9 C4 C5 C7 -0.9(15) ?
C2 N1 C6 N6 178.8(8) ?
C2 N1 C6 C5 -1.5(12) ?
C4 C5 C6 N1 1.8(15) ?
C7 C5 C6 N1 -179.0(10) ?
C4 C5 C6 N6 -178.4(11) ?
C7 C5 C6 N6 0.8(19) ?
C4 C5 C7 C8 -0.1(12) ?
C6 C5 C7 C8 -179.3(12) ?
C4 C5 C7 I7 179.9(9) ?
C6 C5 C7 I7 0.7(19) ?
C5 C7 C8 N9 1.1(10) ?
I7 C7 C8 N9 -178.9(7) ?
N3 C4 N9 C8 178.6(14) ?
C5 C4 N9 C8 1.6(16) ?
N3 C4 N9 C1' 3(2) ?
C5 C4 N9 C1' -174.0(7) ?
C7 C8 N9 C4 -1.7(13) ?
C7 C8 N9 C1' 173.8(7) ?
C4 N9 C1' O4' 128.7(12) yes
C8 N9 C1' O4' -46.0(10) ?
C4 N9 C1' C2' -111.9(12) ?
C8 N9 C1' C2' 73.3(9) ?
O4' C1' C2' C3' -20.9(5) ?
N9 C1' C2' C3' -141.8(4) ?
C1' C2' C3' O3' 157.6(4) ?
C1' C2' C3' C4' 34.4(5) ?
O3' C3' C4' O4' -156.6(4) ?
C2' C3' C4' O4' -36.3(5) ?
O3' C3' C4' C5' 86.4(5) ?
C2' C3' C4' C5' -153.3(4) ?
N9 C1' O4' C4' 120.5(4) ?
C2' C1' O4' C4' -2.5(5) ?
C3' C4' O4' C1' 24.7(5) ?
C5' C4' O4' C1' 146.9(4) ?
O4' C4' C5' O5' 71.1(5) ?
C3' C4' C5' O5' -173.9(4) yes

loop_
_cod_related_entry_id
_cod_related_entry_database
_cod_related_entry_code
1 ChemSpider 21182876
